data_2228398
loop_
_publ_author_name
'Zhang, Zhong'
'Liu, Ji-Zhong'
'Gao, Peng'
'Huang, Zhong-Jing'

_publ_section_title
;
 Diaquabis[2-(5-isopropyl-5-methyl-4-oxo-4,5-dihydro-1<i>H</i>-imidazol-2-yl)nicotinato]cobalt(II)
;
_journal_coeditor_code HY2369
_journal_issue 12
_journal_name_full 'Acta Crystallographica Section E'
_journal_page_first m1544
_journal_page_last m1545
_journal_paper_doi 10.1107/S1600536810044715
_journal_volume 66
_journal_year 2010
_chemical_formula_iupac '[Co (C13 H14 N3 O3)2 (H2 O)2]'
_chemical_formula_moiety 'C26 H32 Co N6 O8'
_chemical_formula_sum 'C26 H32 Co N6 O8'
_chemical_formula_weight 615.51
_chemical_name_systematic
;
Diaquabis[2-(5-isopropyl-5-methyl-4-oxo-4,5-dihydro-1<i>H</i>-imidazol-
2-yl)nicotinato]cobalt(II)
;
_space_group_IT_number 61
_symmetry_cell_setting orthorhombic
_symmetry_space_group_name_Hall '-P 2ac 2ab'
_symmetry_space_group_name_H-M 'P b c a'
_atom_sites_solution_hydrogens geom
_atom_sites_solution_primary direct
_atom_sites_solution_secondary difmap
_audit_creation_method SHELXL-97
_cell_angle_alpha 90.00
_cell_angle_beta 90.00
_cell_angle_gamma 90.00
_cell_formula_units_Z 8
_cell_length_a 12.548(5)
_cell_length_b 19.558(8)
_cell_length_c 23.070(10)
_cell_measurement_reflns_used 1647
_cell_measurement_temperature 298(2)
_cell_measurement_theta_max 19.43
_cell_measurement_theta_min 2.34
_cell_volume 5662(4)
_computing_cell_refinement 'SAINT (Bruker, 2007)'
_computing_data_collection 'SMART (Bruker, 2007)'
_computing_data_reduction 'SAINT (Bruker, 2007)'
_computing_molecular_graphics 'DIAMOND (Brandenburg, 1999)'
_computing_publication_material 'SHELXTL (Sheldrick, 2008)'
_computing_structure_refinement 'SHELXL97 (Sheldrick, 2008)'
_computing_structure_solution 'SHELXS97 (Sheldrick, 2008)'
_diffrn_ambient_temperature 298(2)
_diffrn_measured_fraction_theta_full 1.000
_diffrn_measured_fraction_theta_max 1.000
_diffrn_measurement_device_type 'Bruker APEX CCD'
_diffrn_measurement_method '\f and \w'
_diffrn_radiation_monochromator graphite
_diffrn_radiation_source 'fine-focus sealed tube'
_diffrn_radiation_type MoK\a
_diffrn_radiation_wavelength 0.71073
_diffrn_reflns_av_R_equivalents 0.0806
_diffrn_reflns_av_sigmaI/netI 0.0768
_diffrn_reflns_limit_h_max 14
_diffrn_reflns_limit_h_min -14
_diffrn_reflns_limit_k_max 20
_diffrn_reflns_limit_k_min -23
_diffrn_reflns_limit_l_max 19
_diffrn_reflns_limit_l_min -27
_diffrn_reflns_number 24468
_diffrn_reflns_theta_full 25.02
_diffrn_reflns_theta_max 25.02
_diffrn_reflns_theta_min 1.77
_exptl_absorpt_coefficient_mu 0.665
_exptl_absorpt_correction_T_max 0.7768
_exptl_absorpt_correction_T_min 0.7630
_exptl_absorpt_correction_type multi-scan
_exptl_absorpt_process_details '(SADABS; Sheldrick, 1996)'
_exptl_crystal_colour red
_exptl_crystal_density_diffrn 1.444
_exptl_crystal_density_method 'not measured'
_exptl_crystal_description block
_exptl_crystal_F_000 2568
_exptl_crystal_size_max 0.43
_exptl_crystal_size_mid 0.42
_exptl_crystal_size_min 0.40
_refine_diff_density_max 0.730
_refine_diff_density_min -0.415
_refine_ls_extinction_method none
_refine_ls_goodness_of_fit_ref 1.034
_refine_ls_hydrogen_treatment constr
_refine_ls_matrix_type full
_refine_ls_number_parameters 376
_refine_ls_number_reflns 4992
_refine_ls_number_restraints 2
_refine_ls_restrained_S_all 1.035
_refine_ls_R_factor_all 0.1109
_refine_ls_R_factor_gt 0.0525
_refine_ls_shift/su_max 0.001
_refine_ls_shift/su_mean 0.000
_refine_ls_structure_factor_coef Fsqd
_refine_ls_weighting_details 'calc w=1/[\s^2^(Fo^2^)+(0.0582P)^2^] where P=(Fo^2^+2Fc^2^)/3'
_refine_ls_weighting_scheme calc
_refine_ls_wR_factor_gt 0.1234
_refine_ls_wR_factor_ref 0.1418
_reflns_number_gt 2623
_reflns_number_total 4992
_reflns_threshold_expression I>2\s(I)
_cod_data_source_file hy2369.cif
_cod_data_source_block I
_cod_database_code 2228398
_cod_database_fobs_code 2228398

loop_
_symmetry_equiv_pos_as_xyz
'x, y, z'
'-x+1/2, -y, z+1/2'
'-x, y+1/2, -z+1/2'
'x+1/2, -y+1/2, -z'
'-x, -y, -z'
'x-1/2, y, -z-1/2'
'x, -y-1/2, z-1/2'
'-x-1/2, y-1/2, z'

loop_
_atom_site_type_symbol
_atom_site_label
_atom_site_fract_x
_atom_site_fract_y
_atom_site_fract_z
_atom_site_U_iso_or_equiv
_atom_site_adp_type
_atom_site_calc_flag
_atom_site_refinement_flags
_atom_site_occupancy
_atom_site_disorder_assembly
_atom_site_disorder_group
Co Co1 0.27194(5) 0.10887(3) 0.37482(2) 0.03099(19) Uani d . 1 . .
N N1 0.1586(3) 0.18733(17) 0.39738(15) 0.0385(9) Uani d . 1 . .
N N2 0.2182(3) 0.26551(19) 0.26096(15) 0.0527(11) Uani d . 1 . .
H H2 0.1887 0.3050 0.2577 0.063 Uiso calc R 1 . .
N N3 0.2662(3) 0.16654(18) 0.30244(14) 0.0383(9) Uani d . 1 . .
N N4 0.1631(3) 0.02982(17) 0.34952(15) 0.0378(9) Uani d . 1 . .
N N5 0.2214(4) -0.0503(2) 0.48558(16) 0.0639(13) Uani d . 1 . .
H H5 0.1931 -0.0902 0.4882 0.077 Uiso calc R 1 . .
N N6 0.2623(3) 0.05068(18) 0.44694(15) 0.0382(9) Uani d . 1 . .
O O1 0.0968(3) 0.42292(16) 0.37455(14) 0.0643(10) Uani d . 1 . .
O O2 0.1192(3) 0.37261(16) 0.28991(15) 0.0658(11) Uani d . 1 . .
O O3 0.3576(3) 0.11596(18) 0.22656(14) 0.0684(11) Uani d . 1 . .
O O4 0.1007(3) -0.20607(16) 0.37274(14) 0.0655(10) Uani d . 1 . .
O O5 0.1140(4) -0.15460(19) 0.45612(16) 0.0958(16) Uani d . 1 . .
O O6 0.3491(3) 0.10220(17) 0.52340(13) 0.0658(11) Uani d . 1 . .
O O7 0.3937(2) 0.05098(15) 0.33722(13) 0.0502(9) Uani d . 1 . .
H H7A 0.3886 0.0555 0.3007 0.060 Uiso d R 1 . .
H H7B 0.3991 0.0085 0.3446 0.060 Uiso d R 1 . .
O O8 0.3882(2) 0.16846(14) 0.41510(12) 0.0480(9) Uani d . 1 . .
H H8A 0.3785 0.1661 0.4515 0.058 Uiso d R 1 . .
H H8B 0.3928 0.2103 0.4055 0.058 Uiso d R 1 . .
C C1 0.1092(4) 0.3720(2) 0.3438(2) 0.0420(12) Uani d . 1 . .
C C2 0.1581(4) 0.2430(2) 0.36198(18) 0.0354(12) Uani d . 1 . .
C C3 0.1090(3) 0.3042(2) 0.37691(18) 0.0356(11) Uani d . 1 . .
C C4 0.0523(4) 0.3037(2) 0.4295(2) 0.0482(13) Uani d . 1 . .
H H4 0.0173 0.3431 0.4414 0.058 Uiso calc R 1 . .
C C5 0.0476(4) 0.2467(2) 0.4633(2) 0.0592(15) Uani d . 1 . .
H H5A 0.0074 0.2462 0.4972 0.071 Uiso calc R 1 . .
C C6 0.1035(4) 0.1901(2) 0.4461(2) 0.0534(14) Uani d . 1 . .
H H6 0.1027 0.1517 0.4699 0.064 Uiso calc R 1 . .
C C7 0.2153(4) 0.2272(2) 0.30712(18) 0.0387(11) Uani d . 1 . .
C C8 0.3064(4) 0.1638(2) 0.2472(2) 0.0507(13) Uani d . 1 . .
C C9 0.2802(5) 0.2306(3) 0.2150(2) 0.0572(13) Uani d U 1 . .
C C10 0.3847(4) 0.2701(3) 0.2021(2) 0.0756(17) Uani d U 1 . .
H H10A 0.3681 0.3163 0.1913 0.113 Uiso calc R 1 . .
H H10B 0.4221 0.2481 0.1709 0.113 Uiso calc R 1 . .
H H10C 0.4288 0.2703 0.2361 0.113 Uiso calc R 1 . .
C C11 0.2169(5) 0.2188(3) 0.1624(2) 0.0691(16) Uani d . 1 . .
H H11 0.2597 0.1894 0.1371 0.083 Uiso calc R 1 . .
C C12 0.1139(4) 0.1788(3) 0.1769(2) 0.0757(18) Uani d . 1 . .
H H12A 0.1310 0.1405 0.2012 0.114 Uiso calc R 1 . .
H H12B 0.0817 0.1628 0.1417 0.114 Uiso calc R 1 . .
H H12C 0.0650 0.2084 0.1969 0.114 Uiso calc R 1 . .
C C13 0.1922(6) 0.2838(3) 0.1280(2) 0.113(3) Uani d . 1 . .
H H13A 0.1501 0.2724 0.0947 0.170 Uiso calc R 1 . .
H H13B 0.2577 0.3047 0.1157 0.170 Uiso calc R 1 . .
H H13C 0.1534 0.3152 0.1521 0.170 Uiso calc R 1 . .
C C14 0.1105(4) -0.1549(2) 0.4027(2) 0.0467(13) Uani d . 1 . .
C C15 0.1611(3) -0.0258(2) 0.38519(18) 0.0367(11) Uani d . 1 . .
C C16 0.1138(4) -0.0873(2) 0.36856(18) 0.0369(11) Uani d . 1 . .
C C17 0.0633(4) -0.0885(2) 0.3139(2) 0.0486(13) Uani d . 1 . .
H H17 0.0308 -0.1284 0.3009 0.058 Uiso calc R 1 . .
C C18 0.0619(4) -0.0317(2) 0.2801(2) 0.0505(14) Uani d . 1 . .
H H18 0.0264 -0.0320 0.2447 0.061 Uiso calc R 1 . .
C C19 0.1136(4) 0.0263(2) 0.2988(2) 0.0509(14) Uani d . 1 . .
H H19 0.1139 0.0646 0.2749 0.061 Uiso calc R 1 . .
C C20 0.2145(4) -0.0108(2) 0.44084(18) 0.0418(12) Uani d . 1 . .
C C21 0.3021(4) 0.0531(3) 0.5021(2) 0.0515(14) Uani d . 1 . .
C C22 0.2846(5) -0.0172(3) 0.5315(2) 0.0660(15) Uani d U 1 . .
C C23 0.3951(5) -0.0554(3) 0.5391(2) 0.0811(18) Uani d U 1 . .
H H23A 0.3830 -0.1004 0.5543 0.122 Uiso calc R 1 . .
H H23B 0.4394 -0.0301 0.5654 0.122 Uiso calc R 1 . .
H H23C 0.4299 -0.0587 0.5021 0.122 Uiso calc R 1 . .
C C24 0.2291(6) -0.0174(4) 0.5862(3) 0.094(2) Uani d . 1 . .
H H24 0.2137 -0.0650 0.5966 0.113 Uiso calc R 1 . .
C C25 0.2912(6) 0.0155(3) 0.6367(2) 0.113(3) Uani d . 1 . .
H H25A 0.3569 -0.0087 0.6425 0.169 Uiso calc R 1 . .
H H25B 0.2492 0.0134 0.6714 0.169 Uiso calc R 1 . .
H H25C 0.3063 0.0624 0.6275 0.169 Uiso calc R 1 . .
C C26 0.1250(6) 0.0190(4) 0.5779(3) 0.111(3) Uani d . 1 . .
H H26A 0.1376 0.0673 0.5751 0.167 Uiso calc R 1 . .
H H26B 0.0792 0.0100 0.6104 0.167 Uiso calc R 1 . .
H H26C 0.0916 0.0031 0.5430 0.167 Uiso calc R 1 . .

loop_
_atom_site_aniso_label
_atom_site_aniso_U_11
_atom_site_aniso_U_22
_atom_site_aniso_U_33
_atom_site_aniso_U_12
_atom_site_aniso_U_13
_atom_site_aniso_U_23
Co1 0.0399(3) 0.0183(3) 0.0348(3) -0.0004(3) 0.0002(3) 0.0031(2)
N1 0.044(2) 0.030(2) 0.042(2) 0.0002(18) 0.0040(18) 0.0034(17)
N2 0.079(3) 0.036(2) 0.043(3) 0.020(2) 0.005(2) 0.008(2)
N3 0.051(2) 0.025(2) 0.039(2) 0.0067(19) 0.0055(18) 0.0026(16)
N4 0.045(3) 0.030(2) 0.039(2) -0.0040(18) -0.0031(19) 0.0024(17)
N5 0.100(4) 0.048(3) 0.044(3) -0.034(3) -0.010(2) 0.012(2)
N6 0.053(3) 0.025(2) 0.037(2) -0.0035(19) -0.0028(18) 0.0012(16)
O1 0.100(3) 0.0241(19) 0.069(2) -0.0034(19) 0.015(2) -0.0037(17)
O2 0.102(3) 0.044(2) 0.052(2) 0.024(2) 0.001(2) 0.0121(17)
O3 0.098(3) 0.053(2) 0.054(2) 0.026(2) 0.022(2) 0.0023(18)
O4 0.095(3) 0.027(2) 0.074(3) -0.0002(19) -0.009(2) 0.0005(18)
O5 0.173(5) 0.059(3) 0.055(3) -0.057(3) -0.006(3) 0.016(2)
O6 0.101(3) 0.046(2) 0.050(2) -0.026(2) -0.022(2) 0.0049(17)
O7 0.063(2) 0.0315(18) 0.056(2) 0.0090(16) 0.0096(17) 0.0037(15)
O8 0.058(2) 0.0317(18) 0.054(2) -0.0078(16) -0.0026(16) 0.0035(15)
C1 0.040(3) 0.031(3) 0.055(3) 0.004(2) 0.001(3) 0.002(2)
C2 0.036(3) 0.027(3) 0.043(3) -0.001(2) -0.004(2) 0.003(2)
C3 0.043(3) 0.026(2) 0.038(3) 0.000(2) -0.004(2) -0.001(2)
C4 0.058(3) 0.029(3) 0.057(3) 0.005(2) 0.011(3) -0.003(2)
C5 0.067(4) 0.050(4) 0.060(4) 0.011(3) 0.026(3) 0.002(3)
C6 0.072(4) 0.035(3) 0.054(3) 0.005(3) 0.020(3) 0.011(2)
C7 0.051(3) 0.027(3) 0.038(3) -0.003(2) -0.003(2) 0.003(2)
C8 0.070(4) 0.039(3) 0.043(3) 0.014(3) 0.007(3) 0.001(2)
C9 0.072(4) 0.048(3) 0.051(3) 0.008(3) 0.010(3) 0.008(3)
C10 0.077(4) 0.077(4) 0.073(4) -0.009(3) 0.013(3) 0.014(3)
C11 0.086(4) 0.066(4) 0.056(4) 0.019(4) -0.008(3) 0.002(3)
C12 0.073(4) 0.085(5) 0.069(4) -0.009(4) -0.018(3) -0.004(3)
C13 0.144(7) 0.109(6) 0.088(5) 0.025(5) -0.019(5) 0.038(4)
C14 0.053(3) 0.032(3) 0.056(3) -0.008(2) -0.004(3) 0.004(3)
C15 0.041(3) 0.029(3) 0.041(3) -0.005(2) 0.001(2) 0.002(2)
C16 0.044(3) 0.027(3) 0.040(3) -0.004(2) 0.002(2) -0.001(2)
C17 0.056(3) 0.035(3) 0.056(3) -0.008(2) -0.001(3) -0.006(2)
C18 0.063(4) 0.040(3) 0.048(3) -0.006(3) -0.018(3) 0.003(2)
C19 0.066(4) 0.040(3) 0.047(3) -0.014(3) -0.014(3) 0.013(2)
C20 0.056(3) 0.034(3) 0.036(3) -0.010(3) 0.000(2) 0.005(2)
C21 0.073(4) 0.040(3) 0.041(3) -0.012(3) -0.006(3) 0.003(2)
C22 0.094(4) 0.061(4) 0.043(3) -0.014(3) -0.007(3) 0.004(3)
C23 0.107(5) 0.069(4) 0.067(4) 0.003(3) -0.018(4) 0.017(3)
C24 0.120(6) 0.096(5) 0.067(5) -0.032(5) -0.001(4) 0.002(4)
C25 0.175(8) 0.113(6) 0.051(4) -0.036(5) -0.016(4) -0.008(4)
C26 0.092(6) 0.155(8) 0.086(5) 0.017(5) 0.008(4) -0.011(5)

loop_
_atom_type_symbol
_atom_type_description
_atom_type_scat_dispersion_real
_atom_type_scat_dispersion_imag
_atom_type_scat_source
C C 0.0033 0.0016 'International Tables Vol C Tables 4.2.6.8 and 6.1.1.4'
H H 0.0000 0.0000 'International Tables Vol C Tables 4.2.6.8 and 6.1.1.4'
O O 0.0106 0.0060 'International Tables Vol C Tables 4.2.6.8 and 6.1.1.4'
N N 0.0061 0.0033 'International Tables Vol C Tables 4.2.6.8 and 6.1.1.4'
Co Co 0.3494 0.9721 'International Tables Vol C Tables 4.2.6.8 and 6.1.1.4'

loop_
_geom_angle_atom_site_label_1
_geom_angle_atom_site_label_2
_geom_angle_atom_site_label_3
_geom_angle_site_symmetry_1
_geom_angle_site_symmetry_3
_geom_angle
_geom_angle_publ_flag
N3 Co1 N6 . . 174.47(15) ?
N3 Co1 O8 . . 94.68(13) ?
N6 Co1 O8 . . 89.42(13) ?
N3 Co1 O7 . . 89.18(13) ?
N6 Co1 O7 . . 94.63(13) ?
O8 Co1 O7 . . 88.65(12) ?
N3 Co1 N4 . . 98.91(14) ?
N6 Co1 N4 . . 77.27(14) ?
O8 Co1 N4 . . 165.91(12) ?
O7 Co1 N4 . . 87.84(13) ?
N3 Co1 N1 . . 77.18(14) ?
N6 Co1 N1 . . 99.35(14) ?
O8 Co1 N1 . . 87.48(13) ?
O7 Co1 N1 . . 165.45(13) ?
N4 Co1 N1 . . 99.12(14) ?
C6 N1 C2 . . 118.4(4) ?
C6 N1 Co1 . . 125.4(3) ?
C2 N1 Co1 . . 115.3(3) ?
C7 N2 C9 . . 109.6(4) ?
C7 N2 H2 . . 125.2 ?
C9 N2 H2 . . 125.2 ?
C7 N3 C8 . . 106.4(4) ?
C7 N3 Co1 . . 116.2(3) ?
C8 N3 Co1 . . 137.3(3) ?
C19 N4 C15 . . 118.8(4) ?
C19 N4 Co1 . . 125.2(3) ?
C15 N4 Co1 . . 115.0(3) ?
C20 N5 C22 . . 110.3(4) ?
C20 N5 H5 . . 124.8 ?
C22 N5 H5 . . 124.8 ?
C20 N6 C21 . . 106.8(4) ?
C20 N6 Co1 . . 116.3(3) ?
C21 N6 Co1 . . 136.5(3) ?
Co1 O7 H7A . . 107.4 ?
Co1 O7 H7B . . 120.3 ?
H7A O7 H7B . . 107.9 ?
Co1 O8 H8A . . 108.1 ?
Co1 O8 H8B . . 118.0 ?
H8A O8 H8B . . 108.6 ?
O1 C1 O2 . . 125.3(4) ?
O1 C1 C3 . . 114.4(4) ?
O2 C1 C3 . . 120.3(4) ?
N1 C2 C3 . . 122.8(4) ?
N1 C2 C7 . . 110.0(4) ?
C3 C2 C7 . . 127.2(4) ?
C2 C3 C4 . . 115.6(4) ?
C2 C3 C1 . . 128.4(4) ?
C4 C3 C1 . . 116.0(4) ?
C5 C4 C3 . . 121.5(4) ?
C5 C4 H4 . . 119.2 ?
C3 C4 H4 . . 119.2 ?
C4 C5 C6 . . 118.2(5) ?
C4 C5 H5A . . 120.9 ?
C6 C5 H5A . . 120.9 ?
N1 C6 C5 . . 123.2(5) ?
N1 C6 H6 . . 118.4 ?
C5 C6 H6 . . 118.4 ?
N2 C7 N3 . . 115.3(4) ?
N2 C7 C2 . . 126.1(4) ?
N3 C7 C2 . . 118.6(4) ?
O3 C8 N3 . . 125.5(4) ?
O3 C8 C9 . . 124.7(4) ?
N3 C8 C9 . . 109.7(4) ?
C11 C9 N2 . . 112.4(5) ?
C11 C9 C8 . . 112.4(5) ?
N2 C9 C8 . . 99.0(4) ?
C11 C9 C10 . . 112.2(4) ?
N2 C9 C10 . . 110.6(4) ?
C8 C9 C10 . . 109.5(4) ?
C9 C10 H10A . . 109.5 ?
C9 C10 H10B . . 109.5 ?
H10A C10 H10B . . 109.5 ?
C9 C10 H10C . . 109.5 ?
H10A C10 H10C . . 109.5 ?
H10B C10 H10C . . 109.5 ?
C9 C11 C13 . . 114.0(5) ?
C9 C11 C12 . . 110.6(4) ?
C13 C11 C12 . . 111.3(5) ?
C9 C11 H11 . . 106.8 ?
C13 C11 H11 . . 106.8 ?
C12 C11 H11 . . 106.8 ?
C11 C12 H12A . . 109.5 ?
C11 C12 H12B . . 109.5 ?
H12A C12 H12B . . 109.5 ?
C11 C12 H12C . . 109.5 ?
H12A C12 H12C . . 109.5 ?
H12B C12 H12C . . 109.5 ?
C11 C13 H13A . . 109.5 ?
C11 C13 H13B . . 109.5 ?
H13A C13 H13B . . 109.5 ?
C11 C13 H13C . . 109.5 ?
H13A C13 H13C . . 109.5 ?
H13B C13 H13C . . 109.5 ?
O4 C14 O5 . . 124.9(5) ?
O4 C14 C16 . . 114.6(4) ?
O5 C14 C16 . . 120.4(4) ?
N4 C15 C16 . . 122.0(4) ?
N4 C15 C20 . . 111.0(4) ?
C16 C15 C20 . . 127.1(4) ?
C15 C16 C17 . . 116.8(4) ?
C15 C16 C14 . . 127.7(4) ?
C17 C16 C14 . . 115.6(4) ?
C18 C17 C16 . . 120.4(4) ?
C18 C17 H17 . . 119.8 ?
C16 C17 H17 . . 119.8 ?
C17 C18 C19 . . 119.2(5) ?
C17 C18 H18 . . 120.4 ?
C19 C18 H18 . . 120.4 ?
N4 C19 C18 . . 122.7(4) ?
N4 C19 H19 . . 118.6 ?
C18 C19 H19 . . 118.6 ?
N5 C20 N6 . . 114.8(4) ?
N5 C20 C15 . . 127.3(4) ?
N6 C20 C15 . . 117.9(4) ?
O6 C21 N6 . . 125.0(4) ?
O6 C21 C22 . . 125.8(4) ?
N6 C21 C22 . . 109.0(4) ?
C24 C22 N5 . . 111.6(5) ?
C24 C22 C21 . . 117.1(5) ?
N5 C22 C21 . . 98.7(4) ?
C24 C22 C23 . . 109.0(5) ?
N5 C22 C23 . . 110.1(5) ?
C21 C22 C23 . . 110.0(5) ?
C22 C23 H23A . . 109.5 ?
C22 C23 H23B . . 109.5 ?
H23A C23 H23B . . 109.5 ?
C22 C23 H23C . . 109.5 ?
H23A C23 H23C . . 109.5 ?
H23B C23 H23C . . 109.5 ?
C22 C24 C26 . . 107.9(6) ?
C22 C24 C25 . . 114.5(6) ?
C26 C24 C25 . . 109.7(6) ?
C22 C24 H24 . . 108.2 ?
C26 C24 H24 . . 108.2 ?
C25 C24 H24 . . 108.2 ?
C24 C25 H25A . . 109.5 ?
C24 C25 H25B . . 109.5 ?
H25A C25 H25B . . 109.5 ?
C24 C25 H25C . . 109.5 ?
H25A C25 H25C . . 109.5 ?
H25B C25 H25C . . 109.5 ?
C24 C26 H26A . . 109.5 ?
C24 C26 H26B . . 109.5 ?
H26A C26 H26B . . 109.5 ?
C24 C26 H26C . . 109.5 ?
H26A C26 H26C . . 109.5 ?
H26B C26 H26C . . 109.5 ?

loop_
_geom_bond_atom_site_label_1
_geom_bond_atom_site_label_2
_geom_bond_site_symmetry_2
_geom_bond_distance
_geom_bond_publ_flag
Co1 N1 . 2.156(4) y
Co1 N3 . 2.016(3) y
Co1 N4 . 2.144(3) y
Co1 N6 . 2.019(3) y
Co1 O7 . 2.090(3) y
Co1 O8 . 2.085(3) y
N1 C6 . 1.321(5) ?
N1 C2 . 1.361(5) ?
N2 C7 . 1.303(5) ?
N2 C9 . 1.482(6) ?
N2 H2 . 0.8600 ?
N3 C7 . 1.351(5) ?
N3 C8 . 1.371(5) ?
N4 C19 . 1.325(5) ?
N4 C15 . 1.364(5) ?
N5 C20 . 1.292(5) ?
N5 C22 . 1.474(6) ?
N5 H5 . 0.8600 ?
N6 C20 . 1.351(5) ?
N6 C21 . 1.367(5) ?
O1 C1 . 1.233(5) ?
O2 C1 . 1.249(5) ?
O3 C8 . 1.232(5) ?
O4 C14 . 1.223(5) ?
O5 C14 . 1.233(5) ?
O6 C21 . 1.230(5) ?
O7 H7A . 0.8500 ?
O7 H7B . 0.8500 ?
O8 H8A . 0.8500 ?
O8 H8B . 0.8500 ?
C1 C3 . 1.531(6) ?
C2 C3 . 1.390(5) ?
C2 C7 . 1.487(6) ?
C3 C4 . 1.405(6) ?
C4 C5 . 1.363(6) ?
C4 H4 . 0.9300 ?
C5 C6 . 1.369(6) ?
C5 H5A . 0.9300 ?
C6 H6 . 0.9300 ?
C8 C9 . 1.539(6) ?
C9 C11 . 1.468(7) ?
C9 C10 . 1.551(7) ?
C10 H10A . 0.9600 ?
C10 H10B . 0.9600 ?
C10 H10C . 0.9600 ?
C11 C13 . 1.531(7) ?
C11 C12 . 1.548(7) ?
C11 H11 . 0.9800 ?
C12 H12A . 0.9600 ?
C12 H12B . 0.9600 ?
C12 H12C . 0.9600 ?
C13 H13A . 0.9600 ?
C13 H13B . 0.9600 ?
C13 H13C . 0.9600 ?
C14 C16 . 1.539(6) ?
C15 C16 . 1.396(5) ?
C15 C20 . 1.478(6) ?
C16 C17 . 1.412(6) ?
C17 C18 . 1.357(6) ?
C17 H17 . 0.9300 ?
C18 C19 . 1.377(6) ?
C18 H18 . 0.9300 ?
C19 H19 . 0.9300 ?
C21 C22 . 1.549(7) ?
C22 C24 . 1.442(7) ?
C22 C23 . 1.585(7) ?
C23 H23A . 0.9600 ?
C23 H23B . 0.9600 ?
C23 H23C . 0.9600 ?
C24 C26 . 1.500(8) ?
C24 C25 . 1.542(8) ?
C24 H24 . 0.9800 ?
C25 H25A . 0.9600 ?
C25 H25B . 0.9600 ?
C25 H25C . 0.9600 ?
C26 H26A . 0.9600 ?
C26 H26B . 0.9600 ?
C26 H26C . 0.9600 ?

loop_
_geom_hbond_atom_site_label_D
_geom_hbond_atom_site_label_H
_geom_hbond_atom_site_label_A
_geom_hbond_site_symmetry_A
_geom_hbond_distance_DH
_geom_hbond_distance_HA
_geom_hbond_distance_DA
_geom_hbond_angle_DHA
_geom_hbond_publ_flag
N2 H2 O2 . 0.86 1.75 2.525(5) 149 y
N5 H5 O5 . 0.86 1.77 2.537(5) 148 y
O7 H7A O3 . 0.85 2.11 2.888(4) 151 y
O7 H7B O1 8_655 0.85 1.81 2.651(4) 169 y
O8 H8A O6 . 0.85 2.11 2.857(4) 147 y
O8 H8B O4 8_665 0.85 1.80 2.645(4) 170 y

loop_
_geom_torsion_atom_site_label_1
_geom_torsion_atom_site_label_2
_geom_torsion_atom_site_label_3
_geom_torsion_atom_site_label_4
_geom_torsion_site_symmetry_1
_geom_torsion_site_symmetry_2
_geom_torsion_site_symmetry_3
_geom_torsion_site_symmetry_4
_geom_torsion
_geom_torsion_publ_flag
N3 Co1 N1 C6 . . . . 175.4(4) ?
N6 Co1 N1 C6 . . . . -0.2(4) ?
O8 Co1 N1 C6 . . . . -89.2(4) ?
O7 Co1 N1 C6 . . . . -164.0(4) ?
N4 Co1 N1 C6 . . . . 78.3(4) ?
N3 Co1 N1 C2 . . . . -15.5(3) ?
N6 Co1 N1 C2 . . . . 168.9(3) ?
O8 Co1 N1 C2 . . . . 79.9(3) ?
O7 Co1 N1 C2 . . . . 5.2(7) ?
N4 Co1 N1 C2 . . . . -112.6(3) ?
O8 Co1 N3 C7 . . . . -74.9(3) ?
O7 Co1 N3 C7 . . . . -163.5(3) ?
N4 Co1 N3 C7 . . . . 108.8(3) ?
N1 Co1 N3 C7 . . . . 11.4(3) ?
O8 Co1 N3 C8 . . . . 100.0(5) ?
O7 Co1 N3 C8 . . . . 11.5(5) ?
N4 Co1 N3 C8 . . . . -76.2(5) ?
N1 Co1 N3 C8 . . . . -173.6(5) ?
N3 Co1 N4 C19 . . . . 1.0(4) ?
N6 Co1 N4 C19 . . . . 176.9(4) ?
O8 Co1 N4 C19 . . . . -163.5(4) ?
O7 Co1 N4 C19 . . . . -87.9(4) ?
N1 Co1 N4 C19 . . . . 79.3(4) ?
N3 Co1 N4 C15 . . . . 169.1(3) ?
N6 Co1 N4 C15 . . . . -14.9(3) ?
O8 Co1 N4 C15 . . . . 4.6(7) ?
O7 Co1 N4 C15 . . . . 80.3(3) ?
N1 Co1 N4 C15 . . . . -112.5(3) ?
O8 Co1 N6 C20 . . . . -163.2(3) ?
O7 Co1 N6 C20 . . . . -74.6(3) ?
N4 Co1 N6 C20 . . . . 12.1(3) ?
N1 Co1 N6 C20 . . . . 109.4(3) ?
O8 Co1 N6 C21 . . . . 8.0(5) ?
O7 Co1 N6 C21 . . . . 96.6(5) ?
N4 Co1 N6 C21 . . . . -176.7(5) ?
N1 Co1 N6 C21 . . . . -79.4(5) ?
C6 N1 C2 C3 . . . . 4.9(7) ?
Co1 N1 C2 C3 . . . . -165.0(3) ?
C6 N1 C2 C7 . . . . -174.3(4) ?
Co1 N1 C2 C7 . . . . 15.7(4) ?
N1 C2 C3 C4 . . . . -4.5(6) ?
C7 C2 C3 C4 . . . . 174.6(4) ?
N1 C2 C3 C1 . . . . 175.0(4) ?
C7 C2 C3 C1 . . . . -5.9(8) ?
O1 C1 C3 C2 . . . . -153.4(5) ?
O2 C1 C3 C2 . . . . 28.0(7) ?
O1 C1 C3 C4 . . . . 26.1(6) ?
O2 C1 C3 C4 . . . . -152.4(4) ?
C2 C3 C4 C5 . . . . 0.6(7) ?
C1 C3 C4 C5 . . . . -179.0(5) ?
C3 C4 C5 C6 . . . . 2.8(8) ?
C2 N1 C6 C5 . . . . -1.2(7) ?
Co1 N1 C6 C5 . . . . 167.6(4) ?
C4 C5 C6 N1 . . . . -2.5(8) ?
C9 N2 C7 N3 . . . . -0.8(6) ?
C9 N2 C7 C2 . . . . -177.9(4) ?
C8 N3 C7 N2 . . . . -0.6(6) ?
Co1 N3 C7 N2 . . . . 175.9(3) ?
C8 N3 C7 C2 . . . . 176.8(4) ?
Co1 N3 C7 C2 . . . . -6.7(5) ?
N1 C2 C7 N2 . . . . 170.6(4) ?
C3 C2 C7 N2 . . . . -8.6(8) ?
N1 C2 C7 N3 . . . . -6.4(6) ?
C3 C2 C7 N3 . . . . 174.3(4) ?
C7 N3 C8 O3 . . . . -179.6(5) ?
Co1 N3 C8 O3 . . . . 5.1(9) ?
C7 N3 C8 C9 . . . . 1.6(5) ?
Co1 N3 C8 C9 . . . . -173.7(4) ?
C7 N2 C9 C11 . . . . 120.5(5) ?
C7 N2 C9 C8 . . . . 1.6(5) ?
C7 N2 C9 C10 . . . . -113.3(5) ?
O3 C8 C9 C11 . . . . 60.4(7) ?
N3 C8 C9 C11 . . . . -120.8(5) ?
O3 C8 C9 N2 . . . . 179.3(5) ?
N3 C8 C9 N2 . . . . -2.0(5) ?
O3 C8 C9 C10 . . . . -65.0(7) ?
N3 C8 C9 C10 . . . . 113.8(5) ?
N2 C9 C11 C13 . . . . 71.2(6) ?
C8 C9 C11 C13 . . . . -178.1(5) ?
C10 C9 C11 C13 . . . . -54.2(7) ?
N2 C9 C11 C12 . . . . -55.1(6) ?
C8 C9 C11 C12 . . . . 55.6(6) ?
C10 C9 C11 C12 . . . . 179.5(5) ?
C19 N4 C15 C16 . . . . 3.6(7) ?
Co1 N4 C15 C16 . . . . -165.4(3) ?
C19 N4 C15 C20 . . . . -176.6(4) ?
Co1 N4 C15 C20 . . . . 14.5(5) ?
N4 C15 C16 C17 . . . . -2.9(6) ?
C20 C15 C16 C17 . . . . 177.3(4) ?
N4 C15 C16 C14 . . . . 176.7(4) ?
C20 C15 C16 C14 . . . . -3.1(8) ?
O4 C14 C16 C15 . . . . -154.5(5) ?
O5 C14 C16 C15 . . . . 27.8(8) ?
O4 C14 C16 C17 . . . . 25.1(6) ?
O5 C14 C16 C17 . . . . -152.6(5) ?
C15 C16 C17 C18 . . . . -0.2(7) ?
C14 C16 C17 C18 . . . . -179.8(4) ?
C16 C17 C18 C19 . . . . 2.4(8) ?
C15 N4 C19 C18 . . . . -1.2(7) ?
Co1 N4 C19 C18 . . . . 166.5(4) ?
C17 C18 C19 N4 . . . . -1.7(8) ?
C22 N5 C20 N6 . . . . -2.1(6) ?
C22 N5 C20 C15 . . . . 178.0(5) ?
C21 N6 C20 N5 . . . . -2.0(6) ?
Co1 N6 C20 N5 . . . . 171.7(3) ?
C21 N6 C20 C15 . . . . 178.0(4) ?
Co1 N6 C20 C15 . . . . -8.4(5) ?
N4 C15 C20 N5 . . . . 175.4(5) ?
C16 C15 C20 N5 . . . . -4.7(8) ?
N4 C15 C20 N6 . . . . -4.5(6) ?
C16 C15 C20 N6 . . . . 175.3(4) ?
C20 N6 C21 O6 . . . . -178.4(5) ?
Co1 N6 C21 O6 . . . . 9.8(9) ?
C20 N6 C21 C22 . . . . 5.0(6) ?
Co1 N6 C21 C22 . . . . -166.8(4) ?
C20 N5 C22 C24 . . . . 128.4(6) ?
C20 N5 C22 C21 . . . . 4.6(6) ?
C20 N5 C22 C23 . . . . -110.5(5) ?
O6 C21 C22 C24 . . . . 58.0(8) ?
N6 C21 C22 C24 . . . . -125.5(5) ?
O6 C21 C22 N5 . . . . 177.7(5) ?
N6 C21 C22 N5 . . . . -5.8(6) ?
O6 C21 C22 C23 . . . . -67.2(7) ?
N6 C21 C22 C23 . . . . 109.4(5) ?
N5 C22 C24 C26 . . . . -58.3(7) ?
C21 C22 C24 C26 . . . . 54.3(7) ?
C23 C22 C24 C26 . . . . 179.9(5) ?
N5 C22 C24 C25 . . . . 179.2(5) ?
C21 C22 C24 C25 . . . . -68.2(8) ?
C23 C22 C24 C25 . . . . 57.4(7) ?
